data_1507894
loop_
_publ_author_name
'Tnay, Ya Lin'
'Chen, Cheng'
'Chua, Yi Yuan'
'Zhang, Line'
'Chiba, Shunsuke'

_publ_contact_author
;
Dr Shunsuke Chiba
Division of Chemistry and Biological Chemistry
School of Physical and Mathematical Sciences
Nanyang Technological University
21 Nanyang Link
Singapore 637371
Singapore
;
_publ_section_title
;
 Copper-catalyzed aerobic spirocyclization of biaryl-N-H-imines via
 1,4-aminooxygenation of benzene rings.
;
_journal_issue 13
_journal_name_full 'Organic letters'
_journal_page_first 3550
_journal_page_last 3553
_journal_paper_doi 10.1021/ol301583y
_journal_volume 14
_journal_year 2012
_chemical_formula_moiety 'C32 H44 Cu2 O10'
_chemical_formula_sum 'C32 H44 Cu2 O10'
_chemical_formula_weight 715.75
_chemical_name_systematic
; 
 ? 
;
_space_group_IT_number 14
_symmetry_cell_setting monoclinic
_symmetry_space_group_name_Hall '-P 2ybc'
_symmetry_space_group_name_H-M 'P 1 21/c 1'
_atom_sites_solution_hydrogens geom
_atom_sites_solution_primary direct
_atom_sites_solution_secondary difmap
_audit_creation_method SHELXL-97
_cell_angle_alpha 90.00
_cell_angle_beta 96.521(3)
_cell_angle_gamma 90.00
_cell_formula_units_Z 2
_cell_length_a 6.9473(8)
_cell_length_b 18.846(2)
_cell_length_c 12.6117(13)
_cell_measurement_reflns_used 5072
_cell_measurement_temperature 103(2)
_cell_measurement_theta_max 26.62
_cell_measurement_theta_min 2.70
_cell_volume 1640.6(3)
_computing_cell_refinement 'Bruker SAINT'
_computing_data_collection 'Bruker APEX2'
_computing_data_reduction 'Bruker SAINT'
_computing_molecular_graphics 'Bruker SHELXTL'
_computing_publication_material 'Bruker SHELXTL'
_computing_structure_refinement 'SHELXL-97 (Sheldrick, 2008)'
_computing_structure_solution 'SHELXS-97 (Sheldrick, 2008)'
_diffrn_ambient_temperature 103(2)
_diffrn_measured_fraction_theta_full 0.990
_diffrn_measured_fraction_theta_max 0.990
_diffrn_measurement_device_type 'Bruker APEX-II CCD'
_diffrn_measurement_method '\f and \w scans'
_diffrn_radiation_monochromator graphite
_diffrn_radiation_source 'fine-focus sealed tube'
_diffrn_radiation_type MoK\a
_diffrn_radiation_wavelength 0.71073
_diffrn_reflns_av_R_equivalents 0.0607
_diffrn_reflns_av_sigmaI/netI 0.0820
_diffrn_reflns_limit_h_max 9
_diffrn_reflns_limit_h_min -9
_diffrn_reflns_limit_k_max 26
_diffrn_reflns_limit_k_min -26
_diffrn_reflns_limit_l_max 18
_diffrn_reflns_limit_l_min -16
_diffrn_reflns_number 23124
_diffrn_reflns_theta_full 30.55
_diffrn_reflns_theta_max 30.55
_diffrn_reflns_theta_min 1.95
_exptl_absorpt_coefficient_mu 1.351
_exptl_absorpt_correction_T_max 0.7930
_exptl_absorpt_correction_T_min 0.6420
_exptl_absorpt_correction_type multi-scan
_exptl_absorpt_process_details sadabs
_exptl_crystal_colour blue
_exptl_crystal_density_diffrn 1.449
_exptl_crystal_density_method 'not measured'
_exptl_crystal_description block
_exptl_crystal_F_000 748
_exptl_crystal_size_max 0.36
_exptl_crystal_size_mid 0.18
_exptl_crystal_size_min 0.18
_refine_diff_density_max 0.853
_refine_diff_density_min -1.277
_refine_diff_density_rms 0.313
_refine_ls_extinction_coef 0.053(3)
_refine_ls_extinction_expression Fc^*^=kFc[1+0.001xFc^2^\l^3^/sin(2\q)]^-1/4^
_refine_ls_extinction_method SHELXL
_refine_ls_goodness_of_fit_ref 0.977
_refine_ls_hydrogen_treatment mixed
_refine_ls_matrix_type full
_refine_ls_number_parameters 210
_refine_ls_number_reflns 4969
_refine_ls_number_restraints 4
_refine_ls_restrained_S_all 0.977
_refine_ls_R_factor_all 0.1003
_refine_ls_R_factor_gt 0.0560
_refine_ls_shift/su_max 0.001
_refine_ls_shift/su_mean 0.000
_refine_ls_structure_factor_coef Fsqd
_refine_ls_weighting_details 'calc w=1/[\s^2^(Fo^2^)+(0.0907P)^2^+0.0000P] where P=(Fo^2^+2Fc^2^)/3'
_refine_ls_weighting_scheme calc
_refine_ls_wR_factor_gt 0.1324
_refine_ls_wR_factor_ref 0.1549
_reflns_number_gt 3151
_reflns_number_total 4969
_reflns_threshold_expression >2sigma(I)
_cod_data_source_file ol301583y_si_005.cif
_cod_data_source_block Cu2(esp)2
_cod_depositor_comments
;
The following automatic conversions were performed:

'_symmetry_cell_setting' value 'Monoclinic' changed to 'monoclinic'
according to /home/saulius/struct/CIF-dictionaries/cif_core.dic
dictionary named 'cif_core.dic' version 2.4.1 from 2010-06-29.

Automatic conversion script
Id: cif_fix_values 1891 2012-01-12 08:04:46Z andrius 

 Adding full bibliography for 1507891--1507894.cif.
;
_cod_original_sg_symbol_H-M P2(1)/c
_cod_database_code 1507894

loop_
_symmetry_equiv_pos_as_xyz
'x, y, z'
'-x, y+1/2, -z+1/2'
'-x, -y, -z'
'x, -y-1/2, z-1/2'

loop_
_atom_site_label
_atom_site_type_symbol
_atom_site_fract_x
_atom_site_fract_y
_atom_site_fract_z
_atom_site_U_iso_or_equiv
_atom_site_adp_type
_atom_site_occupancy
_atom_site_symmetry_multiplicity
_atom_site_calc_flag
_atom_site_refinement_flags
Cu1 Cu 1.15521(5) 0.480342(19) 0.96147(3) 0.01761(15) Uani 1 1 d D
O1 O 1.0161(3) 0.50512(12) 0.82187(18) 0.0227(5) Uani 1 1 d .
O2 O 0.7430(3) 0.53676(11) 0.88713(18) 0.0217(5) Uani 1 1 d .
O3 O 1.0435(3) 0.38493(11) 0.95758(17) 0.0212(5) Uani 1 1 d .
O4 O 1.4137(3) 0.45172(13) 0.90031(19) 0.0259(5) Uani 1 1 d D
H4 H 1.473(4) 0.4894(11) 0.886(3) 0.039 Uiso 1 1 d D
H4O H 1.482(4) 0.4262(12) 0.943(2) 0.039 Uiso 1 1 d D
O5 O 0.7708(3) 0.41871(11) 1.02035(17) 0.0211(5) Uani 1 1 d .
C1 C 0.8450(5) 0.52836(15) 0.8115(3) 0.0208(7) Uani 1 1 d .
C2 C 0.7562(5) 0.54719(17) 0.6977(3) 0.0252(7) Uani 1 1 d .
C3 C 0.8871(6) 0.6027(2) 0.6543(3) 0.0377(9) Uani 1 1 d .
H3A H 0.8870 0.6460 0.6973 0.057 Uiso 1 1 calc R
H3B H 0.8388 0.6136 0.5800 0.057 Uiso 1 1 calc R
H3C H 1.0194 0.5842 0.6576 0.057 Uiso 1 1 calc R
C4 C 0.5538(5) 0.57717(18) 0.6968(3) 0.0306(8) Uani 1 1 d .
H4A H 0.5571 0.6183 0.7445 0.046 Uiso 1 1 calc R
H4B H 0.4681 0.5408 0.7212 0.046 Uiso 1 1 calc R
H4C H 0.5051 0.5918 0.6241 0.046 Uiso 1 1 calc R
C5 C 0.7565(5) 0.47965(17) 0.6269(3) 0.0265(7) Uani 1 1 d .
H5A H 0.6917 0.4908 0.5549 0.032 Uiso 1 1 calc R
H5B H 0.8923 0.4666 0.6194 0.032 Uiso 1 1 calc R
C6 C 0.6563(5) 0.41633(16) 0.6708(2) 0.0223(7) Uani 1 1 d .
C7 C 0.4587(5) 0.40358(17) 0.6468(3) 0.0251(7) Uani 1 1 d .
H7 H 0.3832 0.4344 0.5990 0.030 Uiso 1 1 calc R
C8 C 0.3706(5) 0.34669(17) 0.6914(3) 0.0265(7) Uani 1 1 d .
H8 H 0.2359 0.3383 0.6737 0.032 Uiso 1 1 calc R
C9 C 0.4801(5) 0.30210(17) 0.7621(2) 0.0242(7) Uani 1 1 d .
H9 H 0.4194 0.2633 0.7932 0.029 Uiso 1 1 calc R
C10 C 0.6770(5) 0.31341(16) 0.7879(2) 0.0208(6) Uani 1 1 d .
C11 C 0.7623(5) 0.37004(16) 0.7402(2) 0.0211(6) Uani 1 1 d .
H11 H 0.8979 0.3773 0.7557 0.025 Uiso 1 1 calc R
C12 C 0.8000(5) 0.26755(16) 0.8675(2) 0.0230(7) Uani 1 1 d .
H12A H 0.9326 0.2650 0.8461 0.028 Uiso 1 1 calc R
H12B H 0.7462 0.2189 0.8644 0.028 Uiso 1 1 calc R
C13 C 0.8123(5) 0.29460(16) 0.9843(2) 0.0214(7) Uani 1 1 d .
C14 C 0.6177(5) 0.28696(17) 1.0283(3) 0.0270(7) Uani 1 1 d .
H14A H 0.5181 0.3127 0.9822 0.040 Uiso 1 1 calc RD
H14B H 0.6273 0.3067 1.1006 0.040 Uiso 1 1 calc R
H14C H 0.5828 0.2366 1.0303 0.040 Uiso 1 1 calc R
C15 C 0.9674(5) 0.25117(18) 1.0522(3) 0.0299(8) Uani 1 1 d .
H15A H 0.9329 0.2007 1.0477 0.045 Uiso 1 1 calc R
H15B H 0.9751 0.2668 1.1267 0.045 Uiso 1 1 calc R
H15C H 1.0932 0.2582 1.0256 0.045 Uiso 1 1 calc R
C16 C 0.8799(4) 0.37210(16) 0.9873(2) 0.0188(6) Uani 1 1 d .

loop_
_atom_site_aniso_label
_atom_site_aniso_U_11
_atom_site_aniso_U_22
_atom_site_aniso_U_33
_atom_site_aniso_U_23
_atom_site_aniso_U_13
_atom_site_aniso_U_12
Cu1 0.0189(2) 0.0135(2) 0.0202(2) -0.00090(15) 0.00136(14) -0.00054(15)
O1 0.0249(12) 0.0210(11) 0.0218(12) 0.0017(9) 0.0005(9) -0.0035(9)
O2 0.0244(11) 0.0189(11) 0.0214(11) -0.0007(9) 0.0004(9) -0.0011(9)
O3 0.0231(11) 0.0127(10) 0.0277(12) -0.0014(9) 0.0026(9) 0.0004(9)
O4 0.0242(12) 0.0242(12) 0.0290(13) -0.0033(10) 0.0024(9) 0.0017(10)
O5 0.0250(11) 0.0124(10) 0.0263(12) -0.0025(9) 0.0043(9) 0.0003(9)
C1 0.0249(16) 0.0086(13) 0.0273(17) 0.0024(12) -0.0035(13) -0.0056(12)
C2 0.0352(19) 0.0164(15) 0.0222(16) 0.0052(13) -0.0043(14) -0.0049(14)
C3 0.053(2) 0.029(2) 0.0289(19) 0.0106(16) -0.0042(16) -0.0157(18)
C4 0.041(2) 0.0177(16) 0.0300(19) 0.0027(14) -0.0080(15) 0.0020(15)
C5 0.0365(19) 0.0243(17) 0.0176(15) 0.0030(13) -0.0017(13) -0.0075(15)
C6 0.0350(18) 0.0159(14) 0.0150(14) -0.0037(12) -0.0010(12) -0.0035(13)
C7 0.0337(18) 0.0184(16) 0.0211(16) -0.0016(13) -0.0057(13) 0.0001(14)
C8 0.0287(18) 0.0208(16) 0.0286(18) -0.0070(14) -0.0025(14) -0.0014(14)
C9 0.0320(18) 0.0139(15) 0.0259(17) -0.0039(13) 0.0005(13) -0.0060(13)
C10 0.0285(17) 0.0129(14) 0.0203(15) -0.0049(12) -0.0001(12) -0.0002(12)
C11 0.0268(16) 0.0157(14) 0.0209(15) -0.0047(12) 0.0029(12) 0.0002(12)
C12 0.0287(17) 0.0113(14) 0.0282(17) -0.0022(12) 0.0000(13) 0.0013(12)
C13 0.0272(17) 0.0125(14) 0.0241(16) 0.0012(12) 0.0008(13) 0.0002(12)
C14 0.0343(19) 0.0172(15) 0.0296(18) 0.0017(14) 0.0047(14) -0.0053(14)
C15 0.038(2) 0.0170(16) 0.0324(19) 0.0039(14) -0.0035(15) 0.0046(14)
C16 0.0232(15) 0.0151(14) 0.0166(14) 0.0017(12) -0.0037(12) 0.0000(12)

loop_
_atom_type_symbol
_atom_type_description
_atom_type_scat_dispersion_real
_atom_type_scat_dispersion_imag
_atom_type_scat_source
C C 0.0033 0.0016 'International Tables Vol C Tables 4.2.6.8 and 6.1.1.4'
H H 0.0000 0.0000 'International Tables Vol C Tables 4.2.6.8 and 6.1.1.4'
Cu Cu 0.3201 1.2651 'International Tables Vol C Tables 4.2.6.8 and 6.1.1.4'
O O 0.0106 0.0060 'International Tables Vol C Tables 4.2.6.8 and 6.1.1.4'

loop_
_geom_angle_atom_site_label_1
_geom_angle_atom_site_label_2
_geom_angle_atom_site_label_3
_geom_angle
_geom_angle_site_symmetry_1
_geom_angle_site_symmetry_3
O3 Cu1 O1 92.43(9) . .
O3 Cu1 O5 169.80(9) . 3_767
O1 Cu1 O5 88.30(9) . 3_767
O3 Cu1 O2 88.39(9) . 3_767
O1 Cu1 O2 169.99(9) . 3_767
O5 Cu1 O2 89.15(9) 3_767 3_767
O3 Cu1 O4 96.20(9) . .
O1 Cu1 O4 94.93(9) . .
O5 Cu1 O4 93.87(9) 3_767 .
O2 Cu1 O4 94.90(9) 3_767 .
O3 Cu1 Cu1 85.81(6) . 3_767
O1 Cu1 Cu1 85.52(7) . 3_767
O5 Cu1 Cu1 84.10(7) 3_767 3_767
O2 Cu1 Cu1 84.59(7) 3_767 3_767
O4 Cu1 Cu1 177.91(7) . 3_767
C1 O1 Cu1 122.5(2) . .
C1 O2 Cu1 122.5(2) . 3_767
C16 O3 Cu1 122.5(2) . .
Cu1 O4 H4 108(2) . .
Cu1 O4 H4O 111(2) . .
H4 O4 H4O 112(4) . .
C16 O5 Cu1 123.4(2) . 3_767
O1 C1 O2 124.7(3) . .
O1 C1 C2 116.8(3) . .
O2 C1 C2 118.4(3) . .
C4 C2 C3 109.4(3) . .
C4 C2 C1 111.6(3) . .
C3 C2 C1 107.5(3) . .
C4 C2 C5 111.3(3) . .
C3 C2 C5 108.4(3) . .
C1 C2 C5 108.7(3) . .
C2 C3 H3A 109.5 . .
C2 C3 H3B 109.5 . .
H3A C3 H3B 109.5 . .
C2 C3 H3C 109.5 . .
H3A C3 H3C 109.5 . .
H3B C3 H3C 109.5 . .
C2 C4 H4A 109.5 . .
C2 C4 H4B 109.5 . .
H4A C4 H4B 109.5 . .
C2 C4 H4C 109.5 . .
H4A C4 H4C 109.5 . .
H4B C4 H4C 109.5 . .
C6 C5 C2 113.8(3) . .
C6 C5 H5A 108.8 . .
C2 C5 H5A 108.8 . .
C6 C5 H5B 108.8 . .
C2 C5 H5B 108.8 . .
H5A C5 H5B 107.7 . .
C11 C6 C7 117.9(3) . .
C11 C6 C5 119.5(3) . .
C7 C6 C5 122.6(3) . .
C8 C7 C6 121.0(3) . .
C8 C7 H7 119.5 . .
C6 C7 H7 119.5 . .
C7 C8 C9 119.6(3) . .
C7 C8 H8 120.2 . .
C9 C8 H8 120.2 . .
C10 C9 C8 120.8(3) . .
C10 C9 H9 119.6 . .
C8 C9 H9 119.6 . .
C9 C10 C11 118.3(3) . .
C9 C10 C12 122.4(3) . .
C11 C10 C12 119.3(3) . .
C6 C11 C10 122.3(3) . .
C6 C11 H11 118.9 . .
C10 C11 H11 118.9 . .
C10 C12 C13 114.1(3) . .
C10 C12 H12A 108.7 . .
C13 C12 H12A 108.7 . .
C10 C12 H12B 108.7 . .
C13 C12 H12B 108.7 . .
H12A C12 H12B 107.6 . .
C14 C13 C16 111.2(3) . .
C14 C13 C15 110.0(3) . .
C16 C13 C15 107.5(3) . .
C14 C13 C12 111.0(3) . .
C16 C13 C12 108.7(2) . .
C15 C13 C12 108.3(3) . .
C13 C14 H14A 109.5 . .
C13 C14 H14B 109.5 . .
H14A C14 H14B 109.5 . .
C13 C14 H14C 109.5 . .
H14A C14 H14C 109.5 . .
H14B C14 H14C 109.5 . .
C13 C15 H15A 109.5 . .
C13 C15 H15B 109.5 . .
H15A C15 H15B 109.5 . .
C13 C15 H15C 109.5 . .
H15A C15 H15C 109.5 . .
H15B C15 H15C 109.5 . .
O3 C16 O5 124.1(3) . .
O3 C16 C13 117.3(3) . .
O5 C16 C13 118.5(3) . .

loop_
_geom_bond_atom_site_label_1
_geom_bond_atom_site_label_2
_geom_bond_distance
_geom_bond_site_symmetry_2
Cu1 O3 1.957(2) .
Cu1 O1 1.966(2) .
Cu1 O5 1.977(2) 3_767
Cu1 O2 1.986(2) 3_767
Cu1 O4 2.104(2) .
Cu1 Cu1 2.5730(7) 3_767
O1 C1 1.259(4) .
O2 C1 1.261(4) .
O2 Cu1 1.986(2) 3_767
O3 C16 1.260(4) .
O4 H4 0.850(10) .
O4 H4O 0.830(10) .
O5 C16 1.262(4) .
O5 Cu1 1.977(2) 3_767
C1 C2 1.538(4) .
C2 C4 1.514(5) .
C2 C3 1.529(5) .
C2 C5 1.555(5) .
C3 H3A 0.9800 .
C3 H3B 0.9800 .
C3 H3C 0.9800 .
C4 H4A 0.9800 .
C4 H4B 0.9800 .
C4 H4C 0.9800 .
C5 C6 1.517(4) .
C5 H5A 0.9900 .
C5 H5B 0.9900 .
C6 C11 1.387(4) .
C6 C7 1.392(5) .
C7 C8 1.385(5) .
C7 H7 0.9500 .
C8 C9 1.388(4) .
C8 H8 0.9500 .
C9 C10 1.386(4) .
C9 H9 0.9500 .
C10 C11 1.390(4) .
C10 C12 1.513(4) .
C11 H11 0.9500 .
C12 C13 1.552(4) .
C12 H12A 0.9900 .
C12 H12B 0.9900 .
C13 C14 1.525(5) .
C13 C16 1.533(4) .
C13 C15 1.534(4) .
C14 H14A 0.9800 .
C14 H14B 0.9800 .
C14 H14C 0.9800 .
C15 H15A 0.9800 .
C15 H15B 0.9800 .
C15 H15C 0.9800 .
